data_2220811
loop_
_publ_author_name
'Zhu, Yu-Jin'
'Duan, Hong-Quan'

_publ_section_title
;
 4-Benzyl-1-<i>p</i>-tolyl-1<i>H</i>-1,2,4-triazol-5(4<i>H</i>)-one
;
_journal_coeditor_code HG2470
_journal_issue 2
_journal_name_full 'Acta Crystallographica Section E'
_journal_page_first o384
_journal_paper_doi 10.1107/S1600536809002487
_journal_volume 65
_journal_year 2009
_chemical_formula_iupac 'C16 H15 N3 O'
_chemical_formula_moiety 'C16 H15 N3 O'
_chemical_formula_sum 'C16 H15 N3 O'
_chemical_formula_weight 265.31
_chemical_name_systematic
;
4-Benzyl-1-<i>p</i>-tolyl-1<i>H</i>-1,2,4-triazol-5(4<i>H</i>)-one
;
_space_group_IT_number 14
_symmetry_cell_setting monoclinic
_symmetry_space_group_name_Hall '-P 2yn'
_symmetry_space_group_name_H-M 'P 1 21/n 1'
_atom_sites_solution_hydrogens geom
_atom_sites_solution_primary direct
_atom_sites_solution_secondary difmap
_audit_creation_method SHELXL97
_cell_angle_alpha 90.00
_cell_angle_beta 96.18(3)
_cell_angle_gamma 90.00
_cell_formula_units_Z 4
_cell_length_a 4.6130(9)
_cell_length_b 25.488(5)
_cell_length_c 11.460(2)
_cell_measurement_reflns_used 2910
_cell_measurement_temperature 113(2)
_cell_measurement_theta_max 27.908
_cell_measurement_theta_min 1.598
_cell_volume 1339.6(4)
_computing_cell_refinement 'CrystalClear (Rigaku, 2005)'
_computing_data_collection 'CrystalClear (Rigaku, 2005)'
_computing_data_reduction 'CrystalClear (Rigaku, 2005)'
_computing_molecular_graphics 'SHELXTL (Sheldrick, 2008)'
_computing_publication_material 'SHELXTL (Sheldrick, 2008)'
_computing_structure_refinement 'SHELXTL (Sheldrick, 2008)'
_computing_structure_solution 'SHELXTL (Sheldrick, 2008)'
_diffrn_ambient_temperature 113(2)
_diffrn_measured_fraction_theta_full 0.982
_diffrn_measured_fraction_theta_max 0.982
_diffrn_measurement_device_type 'Rigaku Saturn'
_diffrn_measurement_method \w
_diffrn_radiation_monochromator confocal
_diffrn_radiation_source 'rotating anode'
_diffrn_radiation_type MoK\a
_diffrn_radiation_wavelength 0.71073
_diffrn_reflns_av_R_equivalents 0.0515
_diffrn_reflns_av_sigmaI/netI 0.0364
_diffrn_reflns_limit_h_max 5
_diffrn_reflns_limit_h_min -5
_diffrn_reflns_limit_k_max 30
_diffrn_reflns_limit_k_min -30
_diffrn_reflns_limit_l_max 13
_diffrn_reflns_limit_l_min -13
_diffrn_reflns_number 9828
_diffrn_reflns_theta_full 25.02
_diffrn_reflns_theta_max 25.02
_diffrn_reflns_theta_min 1.96
_diffrn_standards_decay_% 0
_diffrn_standards_interval_count 0
_diffrn_standards_interval_time 0
_diffrn_standards_number 0
_exptl_absorpt_coefficient_mu 0.085
_exptl_absorpt_correction_T_max 0.9966
_exptl_absorpt_correction_T_min 0.9849
_exptl_absorpt_correction_type multi-scan
_exptl_absorpt_process_details '(CrystalClear; Rigaku, 2005)'
_exptl_crystal_colour colourless
_exptl_crystal_density_diffrn 1.315
_exptl_crystal_density_method 'not measured'
_exptl_crystal_description block
_exptl_crystal_F_000 560
_exptl_crystal_size_max 0.18
_exptl_crystal_size_mid 0.04
_exptl_crystal_size_min 0.04
_refine_diff_density_max 0.233
_refine_diff_density_min -0.257
_refine_ls_extinction_coef 0.030(5)
_refine_ls_extinction_expression Fc^*^=kFc[1+0.001xFc^2^\l^3^/sin(2\q)]^-1/4^
_refine_ls_extinction_method 'SHELXTL (Sheldrick, 2008)'
_refine_ls_goodness_of_fit_ref 1.103
_refine_ls_hydrogen_treatment constr
_refine_ls_matrix_type full
_refine_ls_number_parameters 183
_refine_ls_number_reflns 2333
_refine_ls_number_restraints 0
_refine_ls_restrained_S_all 1.103
_refine_ls_R_factor_all 0.0644
_refine_ls_R_factor_gt 0.0545
_refine_ls_shift/su_max 0.000
_refine_ls_shift/su_mean 0.000
_refine_ls_structure_factor_coef Fsqd
_refine_ls_weighting_details 'calc w = 1/[\s^2^(Fo^2^)+(0.0922P)^2^] where P=(Fo^2^+2Fc^2^)/3'
_refine_ls_weighting_scheme calc
_refine_ls_wR_factor_gt 0.1408
_refine_ls_wR_factor_ref 0.1497
_reflns_number_gt 1998
_reflns_number_total 2333
_reflns_threshold_expression I>2\s(I)
_cod_data_source_file hg2470.cif
_cod_data_source_block I
_cod_original_cell_volume 1339.6(5)
_cod_original_sg_symbol_H-M 'P 21/n'
_cod_database_code 2220811
_cod_database_fobs_code 2220811

loop_
_symmetry_equiv_pos_as_xyz
'x, y, z'
'-x+1/2, y+1/2, -z+1/2'
'-x, -y, -z'
'x-1/2, -y-1/2, z-1/2'

loop_
_atom_site_type_symbol
_atom_site_label
_atom_site_fract_x
_atom_site_fract_y
_atom_site_fract_z
_atom_site_U_iso_or_equiv
_atom_site_adp_type
_atom_site_calc_flag
_atom_site_refinement_flags
_atom_site_occupancy
_atom_site_disorder_assembly
_atom_site_disorder_group
O O1 0.4812(3) 0.20822(5) 0.27648(11) 0.0298(4) Uani d . 1 . .
N N1 0.5904(3) 0.17809(5) 0.09066(12) 0.0250(4) Uani d . 1 . .
N N2 0.5011(4) 0.19124(6) -0.02578(13) 0.0328(4) Uani d . 1 . .
N N3 0.2711(3) 0.24033(5) 0.09506(13) 0.0267(4) Uani d . 1 . .
C C1 0.7986(4) 0.13699(6) 0.11575(15) 0.0247(4) Uani d . 1 . .
C C2 0.8840(4) 0.10765(7) 0.02333(16) 0.0295(5) Uani d . 1 . .
H H2 0.8061 0.1147 -0.0533 0.035 Uiso calc R 1 . .
C C3 1.0867(4) 0.06763(7) 0.04622(16) 0.0310(5) Uani d . 1 . .
H H3 1.1441 0.0483 -0.0162 0.037 Uiso calc R 1 . .
C C4 1.2065(4) 0.05553(7) 0.15959(17) 0.0281(5) Uani d . 1 . .
C C5 1.1164(4) 0.08567(7) 0.25051(17) 0.0305(5) Uani d . 1 . .
H H5 1.1928 0.0784 0.3272 0.037 Uiso calc R 1 . .
C C6 0.9155(4) 0.12638(7) 0.23019(16) 0.0284(5) Uani d . 1 . .
H H6 0.8605 0.1462 0.2923 0.034 Uiso calc R 1 . .
C C7 1.4263(4) 0.01155(7) 0.18258(18) 0.0337(5) Uani d . 1 . .
H H7A 1.6175 0.0243 0.1720 0.051 Uiso calc R 1 . .
H H7B 1.3764 -0.0167 0.1287 0.051 Uiso calc R 1 . .
H H7C 1.4243 -0.0009 0.2616 0.051 Uiso calc R 1 . .
C C8 0.4527(4) 0.20823(6) 0.16844(16) 0.0242(4) Uani d . 1 . .
C C9 0.3125(4) 0.22863(7) -0.01808(17) 0.0328(5) Uani d . 1 . .
H H9 0.2161 0.2456 -0.0828 0.039 Uiso calc R 1 . .
C C10 0.0864(4) 0.28203(7) 0.13604(18) 0.0306(5) Uani d . 1 . .
H H10A 0.0539 0.2752 0.2169 0.037 Uiso calc R 1 . .
H H10B -0.1016 0.2817 0.0891 0.037 Uiso calc R 1 . .
C C11 0.2243(4) 0.33566(7) 0.12782(15) 0.0265(5) Uani d . 1 . .
C C12 0.4397(4) 0.35251(7) 0.21405(16) 0.0326(5) Uani d . 1 . .
H H12 0.4966 0.3310 0.2779 0.039 Uiso calc R 1 . .
C C13 0.5705(5) 0.40130(8) 0.20553(18) 0.0370(5) Uani d . 1 . .
H H13 0.7158 0.4121 0.2631 0.044 Uiso calc R 1 . .
C C14 0.4840(5) 0.43383(7) 0.11114(17) 0.0374(5) Uani d . 1 . .
H H14 0.5691 0.4667 0.1057 0.045 Uiso calc R 1 . .
C C15 0.2713(5) 0.41719(8) 0.02540(18) 0.0388(5) Uani d . 1 . .
H H15 0.2142 0.4389 -0.0381 0.047 Uiso calc R 1 . .
C C16 0.1420(4) 0.36866(7) 0.03274(17) 0.0328(5) Uani d . 1 . .
H H16 -0.0006 0.3579 -0.0259 0.039 Uiso calc R 1 . .

loop_
_atom_site_aniso_label
_atom_site_aniso_U_11
_atom_site_aniso_U_22
_atom_site_aniso_U_33
_atom_site_aniso_U_12
_atom_site_aniso_U_13
_atom_site_aniso_U_23
O1 0.0334(8) 0.0304(7) 0.0250(7) 0.0016(5) 0.0005(6) -0.0033(5)
N1 0.0277(9) 0.0245(8) 0.0224(8) 0.0005(6) 0.0004(6) 0.0006(6)
N2 0.0443(10) 0.0300(9) 0.0235(9) 0.0029(8) 0.0013(7) 0.0019(7)
N3 0.0273(9) 0.0239(8) 0.0284(9) 0.0020(6) 0.0012(7) 0.0001(6)
C1 0.0235(10) 0.0226(9) 0.0282(10) -0.0032(7) 0.0032(8) 0.0008(7)
C2 0.0331(11) 0.0297(10) 0.0266(10) -0.0023(8) 0.0066(8) 0.0018(7)
C3 0.0328(11) 0.0295(10) 0.0326(11) -0.0003(8) 0.0125(9) -0.0039(8)
C4 0.0217(10) 0.0250(9) 0.0384(11) -0.0046(7) 0.0063(8) 0.0005(8)
C5 0.0273(11) 0.0337(11) 0.0295(10) -0.0012(8) -0.0012(8) 0.0006(8)
C6 0.0288(11) 0.0274(10) 0.0285(11) 0.0000(8) 0.0013(8) -0.0038(7)
C7 0.0286(11) 0.0288(10) 0.0440(12) 0.0015(8) 0.0053(9) 0.0009(9)
C8 0.0244(10) 0.0217(9) 0.0258(10) -0.0045(7) 0.0002(7) -0.0009(7)
C9 0.0377(12) 0.0308(10) 0.0287(11) 0.0021(8) -0.0019(9) 0.0032(8)
C10 0.0258(11) 0.0271(10) 0.0395(11) 0.0012(8) 0.0056(9) 0.0002(8)
C11 0.0265(10) 0.0251(9) 0.0292(10) 0.0033(7) 0.0088(8) -0.0008(7)
C12 0.0383(12) 0.0303(10) 0.0292(10) 0.0032(8) 0.0035(9) -0.0023(8)
C13 0.0376(12) 0.0362(11) 0.0365(12) -0.0032(9) 0.0013(9) -0.0107(9)
C14 0.0443(13) 0.0280(10) 0.0421(13) -0.0082(9) 0.0151(10) -0.0037(9)
C15 0.0486(14) 0.0325(11) 0.0360(12) -0.0005(9) 0.0075(10) 0.0066(9)
C16 0.0332(12) 0.0321(10) 0.0319(11) 0.0009(8) -0.0008(9) 0.0002(8)

loop_
_atom_type_symbol
_atom_type_description
_atom_type_scat_dispersion_real
_atom_type_scat_dispersion_imag
_atom_type_scat_source
C C 0.0033 0.0016 'International Tables Vol C Tables 4.2.6.8 and 6.1.1.4'
H H 0.0000 0.0000 'International Tables Vol C Tables 4.2.6.8 and 6.1.1.4'
N N 0.0061 0.0033 'International Tables Vol C Tables 4.2.6.8 and 6.1.1.4'
O O 0.0106 0.0060 'International Tables Vol C Tables 4.2.6.8 and 6.1.1.4'

loop_
_geom_angle_atom_site_label_1
_geom_angle_atom_site_label_2
_geom_angle_atom_site_label_3
_geom_angle_site_symmetry_1
_geom_angle_site_symmetry_3
_geom_angle
_geom_angle_publ_flag
C8 N1 N2 . . 112.01(14) ?
C8 N1 C1 . . 128.55(15) ?
N2 N1 C1 . . 119.43(14) ?
C9 N2 N1 . . 104.01(15) ?
C9 N3 C8 . . 108.06(15) ?
C9 N3 C10 . . 127.37(16) ?
C8 N3 C10 . . 124.41(15) ?
C2 C1 C6 . . 120.14(16) ?
C2 C1 N1 . . 118.77(16) ?
C6 C1 N1 . . 121.10(15) ?
C1 C2 C3 . . 119.47(17) ?
C1 C2 H2 . . 120.3 ?
C3 C2 H2 . . 120.3 ?
C2 C3 C4 . . 122.05(17) ?
C2 C3 H3 . . 119.0 ?
C4 C3 H3 . . 119.0 ?
C3 C4 C5 . . 117.13(17) ?
C3 C4 C7 . . 121.17(17) ?
C5 C4 C7 . . 121.71(17) ?
C4 C5 C6 . . 122.13(18) ?
C4 C5 H5 . . 118.9 ?
C6 C5 H5 . . 118.9 ?
C1 C6 C5 . . 119.08(17) ?
C1 C6 H6 . . 120.5 ?
C5 C6 H6 . . 120.5 ?
C4 C7 H7A . . 109.5 ?
C4 C7 H7B . . 109.5 ?
H7A C7 H7B . . 109.5 ?
C4 C7 H7C . . 109.5 ?
H7A C7 H7C . . 109.5 ?
H7B C7 H7C . . 109.5 ?
O1 C8 N1 . . 129.94(16) ?
O1 C8 N3 . . 126.98(16) ?
N1 C8 N3 . . 103.07(15) ?
N2 C9 N3 . . 112.84(16) ?
N2 C9 H9 . . 123.6 ?
N3 C9 H9 . . 123.6 ?
N3 C10 C11 . . 111.73(14) ?
N3 C10 H10A . . 109.3 ?
C11 C10 H10A . . 109.3 ?
N3 C10 H10B . . 109.3 ?
C11 C10 H10B . . 109.3 ?
H10A C10 H10B . . 107.9 ?
C12 C11 C16 . . 118.79(17) ?
C12 C11 C10 . . 120.45(16) ?
C16 C11 C10 . . 120.75(17) ?
C13 C12 C11 . . 120.55(18) ?
C13 C12 H12 . . 119.7 ?
C11 C12 H12 . . 119.7 ?
C14 C13 C12 . . 119.93(19) ?
C14 C13 H13 . . 120.0 ?
C12 C13 H13 . . 120.0 ?
C15 C14 C13 . . 119.65(18) ?
C15 C14 H14 . . 120.2 ?
C13 C14 H14 . . 120.2 ?
C14 C15 C16 . . 120.78(19) ?
C14 C15 H15 . . 119.6 ?
C16 C15 H15 . . 119.6 ?
C15 C16 C11 . . 120.30(18) ?
C15 C16 H16 . . 119.8 ?
C11 C16 H16 . . 119.8 ?

loop_
_geom_bond_atom_site_label_1
_geom_bond_atom_site_label_2
_geom_bond_site_symmetry_2
_geom_bond_distance
_geom_bond_publ_flag
O1 C8 . 1.231(2) ?
N1 C8 . 1.382(2) ?
N1 N2 . 1.394(2) ?
N1 C1 . 1.429(2) ?
N2 C9 . 1.299(2) ?
N3 C9 . 1.364(2) ?
N3 C8 . 1.388(2) ?
N3 C10 . 1.471(2) ?
C1 C2 . 1.388(2) ?
C1 C6 . 1.390(2) ?
C2 C3 . 1.390(3) ?
C2 H2 . 0.9300 ?
C3 C4 . 1.391(3) ?
C3 H3 . 0.9300 ?
C4 C5 . 1.394(3) ?
C4 C7 . 1.516(2) ?
C5 C6 . 1.394(3) ?
C5 H5 . 0.9300 ?
C6 H6 . 0.9300 ?
C7 H7A . 0.9600 ?
C7 H7B . 0.9600 ?
C7 H7C . 0.9600 ?
C9 H9 . 0.9300 ?
C10 C11 . 1.515(2) ?
C10 H10A . 0.9700 ?
C10 H10B . 0.9700 ?
C11 C12 . 1.392(3) ?
C11 C16 . 1.397(3) ?
C12 C13 . 1.390(3) ?
C12 H12 . 0.9300 ?
C13 C14 . 1.387(3) ?
C13 H13 . 0.9300 ?
C14 C15 . 1.379(3) ?
C14 H14 . 0.9300 ?
C15 C16 . 1.379(3) ?
C15 H15 . 0.9300 ?
C16 H16 . 0.9300 ?

loop_
_geom_hbond_atom_site_label_D
_geom_hbond_atom_site_label_H
_geom_hbond_atom_site_label_A
_geom_hbond_site_symmetry_A
_geom_hbond_distance_DH
_geom_hbond_distance_HA
_geom_hbond_distance_DA
_geom_hbond_angle_DHA
C9 H9 O1 4_565 0.93 2.19 3.114(2) 174.4

loop_
_geom_torsion_atom_site_label_1
_geom_torsion_atom_site_label_2
_geom_torsion_atom_site_label_3
_geom_torsion_atom_site_label_4
_geom_torsion_site_symmetry_1
_geom_torsion_site_symmetry_2
_geom_torsion_site_symmetry_3
_geom_torsion_site_symmetry_4
_geom_torsion
_geom_torsion_publ_flag
C8 N1 N2 C9 . . . . -0.07(19) ?
C1 N1 N2 C9 . . . . 179.13(15) ?
C8 N1 C1 C2 . . . . 172.54(16) ?
N2 N1 C1 C2 . . . . -6.5(2) ?
C8 N1 C1 C6 . . . . -7.7(3) ?
N2 N1 C1 C6 . . . . 173.26(15) ?
C6 C1 C2 C3 . . . . 0.1(3) ?
N1 C1 C2 C3 . . . . 179.85(15) ?
C1 C2 C3 C4 . . . . 0.5(3) ?
C2 C3 C4 C5 . . . . -0.5(3) ?
C2 C3 C4 C7 . . . . 179.72(15) ?
C3 C4 C5 C6 . . . . -0.1(3) ?
C7 C4 C5 C6 . . . . 179.67(16) ?
C2 C1 C6 C5 . . . . -0.7(3) ?
N1 C1 C6 C5 . . . . 179.57(15) ?
C4 C5 C6 C1 . . . . 0.7(3) ?
N2 N1 C8 O1 . . . . -178.45(17) ?
C1 N1 C8 O1 . . . . 2.4(3) ?
N2 N1 C8 N3 . . . . 0.64(18) ?
C1 N1 C8 N3 . . . . -178.46(15) ?
C9 N3 C8 O1 . . . . 178.18(18) ?
C10 N3 C8 O1 . . . . 2.4(3) ?
C9 N3 C8 N1 . . . . -0.95(18) ?
C10 N3 C8 N1 . . . . -176.71(14) ?
N1 N2 C9 N3 . . . . -0.6(2) ?
C8 N3 C9 N2 . . . . 1.0(2) ?
C10 N3 C9 N2 . . . . 176.61(16) ?
C9 N3 C10 C11 . . . . -75.1(2) ?
C8 N3 C10 C11 . . . . 99.78(19) ?
N3 C10 C11 C12 . . . . -80.5(2) ?
N3 C10 C11 C16 . . . . 98.3(2) ?
C16 C11 C12 C13 . . . . -0.1(3) ?
C10 C11 C12 C13 . . . . 178.78(17) ?
C11 C12 C13 C14 . . . . 0.7(3) ?
C12 C13 C14 C15 . . . . -0.9(3) ?
C13 C14 C15 C16 . . . . 0.4(3) ?
C14 C15 C16 C11 . . . . 0.3(3) ?
C12 C11 C16 C15 . . . . -0.4(3) ?
C10 C11 C16 C15 . . . . -179.28(17) ?

loop_
_cod_related_entry_id
_cod_related_entry_database
_cod_related_entry_code
1 ChemSpider 24741629
